data_7219385
loop_
_publ_author_name
'Jonasson, Klara J.'
'Polukeev, Alexey'
'Wendt, Ola'

_publ_section_title
;
 PC(sp3)P Pincer Carbonyl Complexes of Iridium(I) and Iridium(III)
;
_journal_name_full 'RSC Adv.'
_journal_paper_doi 10.1039/C4RA15562A
_journal_year 2015
_chemical_formula_sum 'C25 H50 Cl Ir O P2'
_chemical_formula_weight 656.24
_chemical_name_systematic
trans-[Iridium(hydrido)(carbonyl)Chloro{cis-1,3-Bis-((di-tert-butylphosphino)methyl)}-cyclohexane]
_chemical_properties_physical Moisture-sensitive
_space_group_IT_number 61
_symmetry_cell_setting orthorhombic
_symmetry_space_group_name_Hall '-P 2ac 2ab'
_symmetry_space_group_name_H-M 'P b c a'
_atom_sites_solution_hydrogens geom
_atom_sites_solution_primary direct
_atom_sites_solution_secondary difmap
_audit_creation_method SHELXL-97
_audit_update_record
;
2014-10-15 deposited with the CCDC.
2015-01-23 downloaded from the CCDC.
;
_cell_angle_alpha 90.00
_cell_angle_beta 90.00
_cell_angle_gamma 90.00
_cell_formula_units_Z 8
_cell_length_a 12.3770(2)
_cell_length_b 15.3452(2)
_cell_length_c 28.8663(4)
_cell_measurement_reflns_used 15219
_cell_measurement_temperature 293(2)
_cell_measurement_theta_max 33.0600
_cell_measurement_theta_min 2.2238
_cell_volume 5482.51(14)
_computing_cell_refinement
;
CrysAlisPro, Agilent Technologies,
Version 1.171.35.19 (release 27-10-2011 CrysAlis171 .NET)
(compiled Oct 27 2011,15:02:11)
;
_computing_data_collection
;
CrysAlisPro, Agilent Technologies,
Version 1.171.35.19 (release 27-10-2011 CrysAlis171 .NET)
(compiled Oct 27 2011,15:02:11)
;
_computing_data_reduction
;
CrysAlisPro, Agilent Technologies,
Version 1.171.35.19 (release 27-10-2011 CrysAlis171 .NET)
(compiled Oct 27 2011,15:02:11)
;
_computing_molecular_graphics 'CrystalMaker (CrystalMaker, 2011)'
_computing_publication_material 'SHELXL-97 (Sheldrick, 2008)'
_computing_structure_refinement 'SHELXL-97 (Sheldrick, 2008)'
_computing_structure_solution 'SHELXS-97 (Sheldrick, 2008)'
_diffrn_ambient_temperature 293(2)
_diffrn_detector_area_resol_mean 16.1829
_diffrn_measured_fraction_theta_full 0.999
_diffrn_measured_fraction_theta_max 0.934
_diffrn_measurement_device_type 'Xcalibur, Sapphire3'
_diffrn_measurement_method '\w scans'
_diffrn_radiation_monochromator graphite
_diffrn_radiation_source 'Enhance (Mo) X-ray Source'
_diffrn_radiation_type MoK\a
_diffrn_radiation_wavelength 0.71073
_diffrn_reflns_av_R_equivalents 0.0317
_diffrn_reflns_av_sigmaI/netI 0.0587
_diffrn_reflns_limit_h_max 18
_diffrn_reflns_limit_h_min -14
_diffrn_reflns_limit_k_max 21
_diffrn_reflns_limit_k_min -22
_diffrn_reflns_limit_l_max 40
_diffrn_reflns_limit_l_min -43
_diffrn_reflns_number 39527
_diffrn_reflns_theta_full 27.00
_diffrn_reflns_theta_max 33.14
_diffrn_reflns_theta_min 2.23
_exptl_absorpt_coefficient_mu 5.100
_exptl_absorpt_correction_T_max 1.00000
_exptl_absorpt_correction_T_min 0.35216
_exptl_absorpt_correction_type multi-scan
_exptl_absorpt_process_details
;
CrysAlis RED, Oxford Diffraction Ltd.,
Version 1.171.31.5 (release 28-08-2006 CrysAlis171 .NET)
(compiled Aug 28 2006,13:05:05)
Empirical absorption correction using spherical harmonics,
 implemented in SCALE3 ABSPACK scaling algorithm.
;
_exptl_crystal_colour colourless
_exptl_crystal_density_diffrn 1.590
_exptl_crystal_density_method 'not measured'
_exptl_crystal_description prisms
_exptl_crystal_F_000 2656
_exptl_crystal_recrystallization_method 'Re-crystallisation from solvent: hexane/toluene'
_exptl_crystal_size_max 0.3
_exptl_crystal_size_mid 0.2
_exptl_crystal_size_min 0.2
_refine_diff_density_max 4.404
_refine_diff_density_min -3.284
_refine_diff_density_rms 0.186
_refine_ls_extinction_method none
_refine_ls_goodness_of_fit_ref 1.124
_refine_ls_hydrogen_treatment mixed
_refine_ls_matrix_type full
_refine_ls_number_parameters 271
_refine_ls_number_reflns 9768
_refine_ls_number_restraints 0
_refine_ls_restrained_S_all 1.124
_refine_ls_R_factor_all 0.0683
_refine_ls_R_factor_gt 0.0389
_refine_ls_shift/su_max 0.002
_refine_ls_shift/su_mean 0.000
_refine_ls_structure_factor_coef Fsqd
_refine_ls_weighting_details 'calc w=1/[\s^2^(Fo^2^)+(0.0600P)^2^+0.0000P] where P=(Fo^2^+2Fc^2^)/3'
_refine_ls_weighting_scheme calc
_refine_ls_wR_factor_gt 0.1070
_refine_ls_wR_factor_ref 0.1221
_reflns_number_gt 6122
_reflns_number_total 9768
_reflns_threshold_expression >2sigma(I)
_cod_data_source_file c4ra15562a2.cif
_cod_data_source_block abs3
_cod_database_code 7219385

loop_
_symmetry_equiv_pos_as_xyz
'x, y, z'
'-x+1/2, -y, z+1/2'
'x+1/2, -y+1/2, -z'
'-x, y+1/2, -z+1/2'
'-x, -y, -z'
'x-1/2, y, -z-1/2'
'-x-1/2, y-1/2, z'
'x, -y-1/2, z-1/2'

loop_
_atom_site_label
_atom_site_type_symbol
_atom_site_fract_x
_atom_site_fract_y
_atom_site_fract_z
_atom_site_U_iso_or_equiv
_atom_site_adp_type
_atom_site_occupancy
_atom_site_symmetry_multiplicity
_atom_site_calc_flag
_atom_site_refinement_flags
Ir1 Ir 0.504661(12) 0.179144(10) 0.139696(5) 0.01352(6) Uani 1 1 d .
Cl1 Cl 0.64157(10) 0.29207(8) 0.16531(4) 0.0288(3) Uani 1 1 d .
P1 P 0.63350(9) 0.09214(6) 0.10122(4) 0.0145(2) Uani 1 1 d .
C1 C 0.4940(3) 0.2398(3) 0.07238(15) 0.0180(9) Uani 1 1 d .
H1 H 0.4415 0.2047 0.0552 0.022 Uiso 1 1 calc R
O1 O 0.4962(3) 0.0790(3) 0.22951(14) 0.0381(10) Uani 1 1 d .
P2 P 0.35405(9) 0.26894(7) 0.15418(4) 0.0158(2) Uani 1 1 d .
C2 C 0.5975(4) 0.2336(3) 0.04475(14) 0.0185(9) Uani 1 1 d .
H2 H 0.6525 0.2669 0.0616 0.022 Uiso 1 1 calc R
C3 C 0.5871(4) 0.2743(3) -0.00282(14) 0.0235(10) Uani 1 1 d .
H3A H 0.5393 0.2388 -0.0216 0.028 Uiso 1 1 calc R
H3B H 0.6574 0.2748 -0.0176 0.028 Uiso 1 1 calc R
C4 C 0.5431(5) 0.3673(3) -0.00089(17) 0.0291(11) Uani 1 1 d .
H4A H 0.5313 0.3885 -0.0321 0.035 Uiso 1 1 calc R
H4B H 0.5958 0.4050 0.0138 0.035 Uiso 1 1 calc R
C5 C 0.4368(4) 0.3710(3) 0.02618(15) 0.0231(10) Uani 1 1 d .
H5A H 0.4145 0.4313 0.0292 0.028 Uiso 1 1 calc R
H5B H 0.3815 0.3404 0.0088 0.028 Uiso 1 1 calc R
C6 C 0.4455(4) 0.3309(3) 0.07414(15) 0.0210(9) Uani 1 1 d .
H6 H 0.4952 0.3674 0.0921 0.025 Uiso 1 1 calc R
C7 C 0.6360(3) 0.1399(3) 0.04307(14) 0.0166(8) Uani 1 1 d .
H7A H 0.7090 0.1378 0.0309 0.020 Uiso 1 1 calc R
H7B H 0.5897 0.1064 0.0226 0.020 Uiso 1 1 calc R
C8 C 0.3396(4) 0.3294(3) 0.09996(15) 0.0206(9) Uani 1 1 d .
H8A H 0.2846 0.3021 0.0809 0.025 Uiso 1 1 calc R
H8B H 0.3167 0.3886 0.1066 0.025 Uiso 1 1 calc R
C9 C 0.5035(3) 0.1186(3) 0.19746(17) 0.0228(10) Uani 1 1 d .
C10 C 0.5893(4) -0.0252(3) 0.09087(15) 0.0214(9) Uani 1 1 d .
C11 C 0.6502(4) -0.0697(3) 0.05136(16) 0.0299(11) Uani 1 1 d .
H11A H 0.7262 -0.0694 0.0580 0.045 Uiso 1 1 calc R
H11B H 0.6371 -0.0389 0.0230 0.045 Uiso 1 1 calc R
H11C H 0.6256 -0.1288 0.0483 0.045 Uiso 1 1 calc R
C12 C 0.6014(4) -0.0781(3) 0.13580(16) 0.0257(10) Uani 1 1 d .
H12A H 0.5629 -0.0496 0.1603 0.039 Uiso 1 1 calc R
H12B H 0.6765 -0.0823 0.1438 0.039 Uiso 1 1 calc R
H12C H 0.5725 -0.1356 0.1313 0.039 Uiso 1 1 calc R
C13 C 0.4683(4) -0.0271(3) 0.07825(19) 0.0318(12) Uani 1 1 d .
H13A H 0.4274 0.0007 0.1023 0.048 Uiso 1 1 calc R
H13B H 0.4449 -0.0864 0.0750 0.048 Uiso 1 1 calc R
H13C H 0.4572 0.0033 0.0496 0.048 Uiso 1 1 calc R
C20 C 0.7790(4) 0.0949(3) 0.12153(17) 0.0222(9) Uani 1 1 d .
C21 C 0.8509(4) 0.0231(3) 0.10119(17) 0.0284(11) Uani 1 1 d .
H21A H 0.8220 -0.0329 0.1094 0.043 Uiso 1 1 calc R
H21B H 0.9227 0.0286 0.1134 0.043 Uiso 1 1 calc R
H21C H 0.8529 0.0286 0.0681 0.043 Uiso 1 1 calc R
C22 C 0.8306(4) 0.1812(3) 0.10714(19) 0.0327(12) Uani 1 1 d .
H22A H 0.7886 0.2287 0.1192 0.049 Uiso 1 1 calc R
H22B H 0.8328 0.1848 0.0740 0.049 Uiso 1 1 calc R
H22C H 0.9027 0.1844 0.1192 0.049 Uiso 1 1 calc R
C23 C 0.7791(4) 0.0854(3) 0.17450(16) 0.0296(11) Uani 1 1 d .
H23A H 0.7342 0.1298 0.1879 0.044 Uiso 1 1 calc R
H23B H 0.8515 0.0914 0.1859 0.044 Uiso 1 1 calc R
H23C H 0.7515 0.0291 0.1828 0.044 Uiso 1 1 calc R
C30 C 0.2224(3) 0.2070(3) 0.15984(16) 0.0198(9) Uani 1 1 d .
C31 C 0.2135(4) 0.1663(3) 0.20749(19) 0.0347(12) Uani 1 1 d .
H31A H 0.2159 0.2113 0.2306 0.052 Uiso 1 1 calc R
H31B H 0.2726 0.1268 0.2122 0.052 Uiso 1 1 calc R
H31C H 0.1465 0.1352 0.2099 0.052 Uiso 1 1 calc R
C32 C 0.1244(4) 0.2633(4) 0.1503(2) 0.0369(13) Uani 1 1 d .
H32A H 0.1228 0.3110 0.1719 0.055 Uiso 1 1 calc R
H32B H 0.0600 0.2290 0.1538 0.055 Uiso 1 1 calc R
H32C H 0.1282 0.2856 0.1193 0.055 Uiso 1 1 calc R
C33 C 0.2192(4) 0.1318(3) 0.12374(19) 0.0343(12) Uani 1 1 d .
H33A H 0.2251 0.1556 0.0931 0.051 Uiso 1 1 calc R
H33B H 0.1522 0.1008 0.1266 0.051 Uiso 1 1 calc R
H33C H 0.2783 0.0927 0.1293 0.051 Uiso 1 1 calc R
C40 C 0.3650(4) 0.3532(3) 0.20151(17) 0.0297(11) Uani 1 1 d .
C41 C 0.2576(5) 0.3956(4) 0.2156(2) 0.0462(15) Uani 1 1 d .
H41A H 0.2093 0.3517 0.2271 0.069 Uiso 1 1 calc R
H41B H 0.2258 0.4236 0.1892 0.069 Uiso 1 1 calc R
H41C H 0.2705 0.4381 0.2394 0.069 Uiso 1 1 calc R
C42 C 0.4351(5) 0.4279(3) 0.18391(18) 0.0348(12) Uani 1 1 d .
H42A H 0.4018 0.4537 0.1572 0.052 Uiso 1 1 calc R
H42B H 0.5052 0.4060 0.1757 0.052 Uiso 1 1 calc R
H42C H 0.4426 0.4710 0.2078 0.052 Uiso 1 1 calc R
C43 C 0.4156(4) 0.3103(3) 0.24429(16) 0.0318(12) Uani 1 1 d .
H43A H 0.3701 0.2635 0.2546 0.048 Uiso 1 1 calc R
H43B H 0.4226 0.3527 0.2686 0.048 Uiso 1 1 calc R
H43C H 0.4856 0.2879 0.2365 0.048 Uiso 1 1 calc R

loop_
_atom_site_aniso_label
_atom_site_aniso_U_11
_atom_site_aniso_U_22
_atom_site_aniso_U_33
_atom_site_aniso_U_23
_atom_site_aniso_U_13
_atom_site_aniso_U_12
Ir1 0.01668(10) 0.01446(8) 0.00944(8) 0.00181(5) -0.00033(6) 0.00372(6)
Cl1 0.0257(7) 0.0264(5) 0.0342(7) -0.0016(5) -0.0049(5) -0.0042(5)
P1 0.0164(6) 0.0122(4) 0.0151(5) 0.0008(4) 0.0024(4) 0.0010(4)
C1 0.024(2) 0.0149(18) 0.015(2) 0.0047(14) 0.0015(17) 0.0008(16)
O1 0.042(3) 0.041(2) 0.031(2) 0.0145(17) 0.0077(17) 0.0140(16)
P2 0.0150(6) 0.0136(4) 0.0188(5) 0.0034(4) 0.0012(4) 0.0029(4)
C2 0.025(2) 0.0170(19) 0.014(2) 0.0048(15) -0.0009(17) -0.0049(17)
C3 0.034(3) 0.025(2) 0.011(2) 0.0013(17) 0.0033(19) 0.009(2)
C4 0.042(3) 0.024(2) 0.021(2) 0.0084(19) 0.003(2) -0.005(2)
C5 0.031(3) 0.020(2) 0.019(2) 0.0010(17) -0.003(2) -0.0035(19)
C6 0.019(2) 0.021(2) 0.023(2) 0.0019(17) -0.0055(18) 0.0102(18)
C7 0.014(2) 0.0173(19) 0.018(2) 0.0058(15) 0.0061(17) 0.0052(16)
C8 0.021(2) 0.0170(19) 0.024(2) 0.0018(17) -0.0020(19) 0.0086(17)
C9 0.022(3) 0.026(2) 0.021(2) -0.0055(18) 0.0040(19) 0.0095(19)
C10 0.027(3) 0.0146(19) 0.023(2) 0.0000(16) 0.0012(19) 0.0022(17)
C11 0.038(3) 0.026(2) 0.026(3) -0.0077(19) 0.001(2) -0.003(2)
C12 0.026(3) 0.015(2) 0.036(3) 0.0071(18) 0.005(2) -0.0002(18)
C13 0.042(3) 0.017(2) 0.036(3) 0.001(2) -0.007(2) -0.006(2)
C20 0.020(2) 0.019(2) 0.028(2) 0.0026(18) -0.0108(19) -0.0052(17)
C21 0.020(3) 0.030(2) 0.035(3) 0.002(2) 0.001(2) 0.009(2)
C22 0.025(3) 0.030(3) 0.043(3) -0.004(2) -0.004(2) -0.004(2)
C23 0.025(3) 0.040(3) 0.024(3) -0.007(2) -0.012(2) -0.004(2)
C30 0.006(2) 0.027(2) 0.027(2) 0.0066(18) -0.0002(17) -0.0010(16)
C31 0.031(3) 0.033(3) 0.040(3) 0.013(2) -0.001(2) -0.003(2)
C32 0.016(3) 0.043(3) 0.052(4) 0.007(3) -0.001(2) 0.005(2)
C33 0.026(3) 0.036(3) 0.041(3) 0.011(2) -0.006(2) 0.000(2)
C40 0.043(3) 0.022(2) 0.025(3) -0.0018(19) 0.010(2) -0.003(2)
C41 0.062(4) 0.036(3) 0.041(4) -0.005(3) 0.003(3) 0.014(3)
C42 0.048(4) 0.023(2) 0.033(3) -0.007(2) 0.001(3) -0.009(2)
C43 0.037(3) 0.037(3) 0.021(2) -0.012(2) -0.001(2) 0.001(2)

loop_
_atom_type_symbol
_atom_type_description
_atom_type_scat_dispersion_real
_atom_type_scat_dispersion_imag
_atom_type_scat_source
C C 0.0033 0.0016 'International Tables Vol C Tables 4.2.6.8 and 6.1.1.4'
H H 0.0000 0.0000 'International Tables Vol C Tables 4.2.6.8 and 6.1.1.4'
P P 0.1023 0.0942 'International Tables Vol C Tables 4.2.6.8 and 6.1.1.4'
Ir Ir -1.4442 7.9887 'International Tables Vol C Tables 4.2.6.8 and 6.1.1.4'
Cl Cl 0.1484 0.1585 'International Tables Vol C Tables 4.2.6.8 and 6.1.1.4'
O O 0.0106 0.0060 'International Tables Vol C Tables 4.2.6.8 and 6.1.1.4'

loop_
_geom_angle_atom_site_label_1
_geom_angle_atom_site_label_2
_geom_angle_atom_site_label_3
_geom_angle
C9 Ir1 C1 174.72(18)
C9 Ir1 P2 97.11(12)
C1 Ir1 P2 81.91(11)
C9 Ir1 P1 98.11(13)
C1 Ir1 P1 82.02(11)
P2 Ir1 P1 161.82(4)
C9 Ir1 Cl1 94.76(14)
C1 Ir1 Cl1 90.49(12)
P2 Ir1 Cl1 94.44(4)
P1 Ir1 Cl1 94.15(4)
C7 P1 C20 105.0(2)
C7 P1 C10 103.9(2)
C20 P1 C10 110.0(2)
C7 P1 Ir1 102.52(13)
C20 P1 Ir1 118.98(15)
C10 P1 Ir1 114.51(15)
C2 C1 C6 114.2(4)
C2 C1 Ir1 113.3(3)
C6 C1 Ir1 112.9(3)
C2 C1 H1 105.1
C6 C1 H1 105.1
Ir1 C1 H1 105.1
C8 P2 C40 106.2(2)
C8 P2 C30 104.1(2)
C40 P2 C30 110.1(2)
C8 P2 Ir1 102.86(14)
C40 P2 Ir1 118.23(17)
C30 P2 Ir1 113.75(14)
C1 C2 C3 112.3(4)
C1 C2 C7 110.1(3)
C3 C2 C7 112.9(3)
C1 C2 H2 107.0
C3 C2 H2 107.0
C7 C2 H2 107.0
C2 C3 C4 112.5(4)
C2 C3 H3A 109.1
C4 C3 H3A 109.1
C2 C3 H3B 109.1
C4 C3 H3B 109.1
H3A C3 H3B 107.8
C3 C4 C5 111.0(4)
C3 C4 H4A 109.4
C5 C4 H4A 109.4
C3 C4 H4B 109.4
C5 C4 H4B 109.4
H4A C4 H4B 108.0
C6 C5 C4 113.0(4)
C6 C5 H5A 109.0
C4 C5 H5A 109.0
C6 C5 H5B 109.0
C4 C5 H5B 109.0
H5A C5 H5B 107.8
C8 C6 C5 113.3(4)
C8 C6 C1 110.2(4)
C5 C6 C1 111.6(4)
C8 C6 H6 107.1
C5 C6 H6 107.1
C1 C6 H6 107.1
C2 C7 P1 110.2(3)
C2 C7 H7A 109.6
P1 C7 H7A 109.6
C2 C7 H7B 109.6
P1 C7 H7B 109.6
H7A C7 H7B 108.1
C6 C8 P2 110.2(3)
C6 C8 H8A 109.6
P2 C8 H8A 109.6
C6 C8 H8B 109.6
P2 C8 H8B 109.6
H8A C8 H8B 108.1
O1 C9 Ir1 174.1(4)
C11 C10 C12 110.2(4)
C11 C10 C13 107.1(4)
C12 C10 C13 106.5(4)
C11 C10 P1 113.4(3)
C12 C10 P1 109.8(3)
C13 C10 P1 109.5(3)
C10 C11 H11A 109.5
C10 C11 H11B 109.5
H11A C11 H11B 109.5
C10 C11 H11C 109.5
H11A C11 H11C 109.5
H11B C11 H11C 109.5
C10 C12 H12A 109.5
C10 C12 H12B 109.5
H12A C12 H12B 109.5
C10 C12 H12C 109.5
H12A C12 H12C 109.5
H12B C12 H12C 109.5
C10 C13 H13A 109.5
C10 C13 H13B 109.5
H13A C13 H13B 109.5
C10 C13 H13C 109.5
H13A C13 H13C 109.5
H13B C13 H13C 109.5
C22 C20 C21 106.1(4)
C22 C20 C23 110.7(4)
C21 C20 C23 108.2(4)
C22 C20 P1 109.4(3)
C21 C20 P1 114.6(3)
C23 C20 P1 107.8(3)
C20 C21 H21A 109.5
C20 C21 H21B 109.5
H21A C21 H21B 109.5
C20 C21 H21C 109.5
H21A C21 H21C 109.5
H21B C21 H21C 109.5
C20 C22 H22A 109.5
C20 C22 H22B 109.5
H22A C22 H22B 109.5
C20 C22 H22C 109.5
H22A C22 H22C 109.5
H22B C22 H22C 109.5
C20 C23 H23A 109.5
C20 C23 H23B 109.5
H23A C23 H23B 109.5
C20 C23 H23C 109.5
H23A C23 H23C 109.5
H23B C23 H23C 109.5
C32 C30 C31 110.0(4)
C32 C30 C33 106.3(4)
C31 C30 C33 107.5(4)
C32 C30 P2 112.8(3)
C31 C30 P2 110.4(3)
C33 C30 P2 109.7(3)
C30 C31 H31A 109.5
C30 C31 H31B 109.5
H31A C31 H31B 109.5
C30 C31 H31C 109.5
H31A C31 H31C 109.5
H31B C31 H31C 109.5
C30 C32 H32A 109.5
C30 C32 H32B 109.5
H32A C32 H32B 109.5
C30 C32 H32C 109.5
H32A C32 H32C 109.5
H32B C32 H32C 109.5
C30 C33 H33A 109.5
C30 C33 H33B 109.5
H33A C33 H33B 109.5
C30 C33 H33C 109.5
H33A C33 H33C 109.5
H33B C33 H33C 109.5
C42 C40 C43 111.0(5)
C42 C40 C41 105.3(4)
C43 C40 C41 108.8(4)
C42 C40 P2 108.4(3)
C43 C40 P2 108.5(3)
C41 C40 P2 114.9(4)
C40 C41 H41A 109.5
C40 C41 H41B 109.5
H41A C41 H41B 109.5
C40 C41 H41C 109.5
H41A C41 H41C 109.5
H41B C41 H41C 109.5
C40 C42 H42A 109.5
C40 C42 H42B 109.5
H42A C42 H42B 109.5
C40 C42 H42C 109.5
H42A C42 H42C 109.5
H42B C42 H42C 109.5
C40 C43 H43A 109.5
C40 C43 H43B 109.5
H43A C43 H43B 109.5
C40 C43 H43C 109.5
H43A C43 H43C 109.5
H43B C43 H43C 109.5

loop_
_geom_bond_atom_site_label_1
_geom_bond_atom_site_label_2
_geom_bond_distance
Ir1 C9 1.909(5)
Ir1 C1 2.159(4)
Ir1 P2 2.3555(11)
Ir1 P1 2.3578(11)
Ir1 Cl1 2.5340(12)
P1 C7 1.832(4)
P1 C20 1.895(5)
P1 C10 1.906(4)
C1 C2 1.512(6)
C1 C6 1.523(5)
C1 H1 0.9800
O1 C9 1.111(6)
P2 C8 1.828(4)
P2 C40 1.886(5)
P2 C30 1.893(4)
C2 C3 1.514(5)
C2 C7 1.515(5)
C2 H2 0.9800
C3 C4 1.530(6)
C3 H3A 0.9700
C3 H3B 0.9700
C4 C5 1.531(7)
C4 H4A 0.9700
C4 H4B 0.9700
C5 C6 1.519(6)
C5 H5A 0.9700
C5 H5B 0.9700
C6 C8 1.508(6)
C6 H6 0.9800
C7 H7A 0.9700
C7 H7B 0.9700
C8 H8A 0.9700
C8 H8B 0.9700
C10 C11 1.528(6)
C10 C12 1.537(6)
C10 C13 1.542(7)
C11 H11A 0.9600
C11 H11B 0.9600
C11 H11C 0.9600
C12 H12A 0.9600
C12 H12B 0.9600
C12 H12C 0.9600
C13 H13A 0.9600
C13 H13B 0.9600
C13 H13C 0.9600
C20 C22 1.528(6)
C20 C21 1.533(6)
C20 C23 1.536(7)
C21 H21A 0.9600
C21 H21B 0.9600
C21 H21C 0.9600
C22 H22A 0.9600
C22 H22B 0.9600
C22 H22C 0.9600
C23 H23A 0.9600
C23 H23B 0.9600
C23 H23C 0.9600
C30 C32 1.514(6)
C30 C31 1.514(6)
C30 C33 1.556(7)
C31 H31A 0.9600
C31 H31B 0.9600
C31 H31C 0.9600
C32 H32A 0.9600
C32 H32B 0.9600
C32 H32C 0.9600
C33 H33A 0.9600
C33 H33B 0.9600
C33 H33C 0.9600
C40 C42 1.525(6)
C40 C43 1.533(7)
C40 C41 1.535(7)
C41 H41A 0.9600
C41 H41B 0.9600
C41 H41C 0.9600
C42 H42A 0.9600
C42 H42B 0.9600
C42 H42C 0.9600
C43 H43A 0.9600
C43 H43B 0.9600
C43 H43C 0.9600
